data_4310565
loop_
_publ_author_name
'Peter B. Hitchcock'
'Alexander G. Hulkes'
'Michael F. Lappert'

_publ_section_title
;
 Oxidation in Nonclassical Organolanthanide Chemistry: Synthesis,
 Characterization, and X-ray Crystal Structures of Cerium(III) and -(IV)
 Amides
;
_journal_name_full 'Inorganic Chemistry'
_journal_page_first 1031
_journal_page_last 1038
_journal_paper_doi 10.1021/ic035100v
_journal_volume 43
_journal_year 2004
_chemical_compound_source 'synthesis as described'
_chemical_formula_moiety 'C18 H42 Br2 Ce1 N1 O3 Si2'
_chemical_formula_structural 'C18 H42 Br2 Ce N O3 Si2'
_chemical_formula_sum 'C18 H42 Br2 Ce N O3 Si2'
_chemical_formula_weight 676.65
_chemical_name_common '[CeBr2{N(SiMe3)2}(thf)3]'
_chemical_name_systematic
;
 ?
;
_space_group_IT_number 14
_symmetry_cell_setting monoclinic
_symmetry_Int_Tables_number 14
_symmetry_space_group_name_Hall '-P 2ybc'
_symmetry_space_group_name_H-M 'P 1 21/c 1'
_atom_sites_solution_hydrogens geom
_atom_sites_solution_primary direct
_atom_sites_solution_secondary difmap
_audit_conform_dict_location ftp://ftp.iucr.org/cifdics/cif_core.dic
_audit_conform_dict_name cif_core.dic
_audit_conform_dict_version 2.1
_audit_creation_date 2000-11-01T10:58:39-00:00
_audit_creation_method 'WinGX routine CIF_UPDATE'
_cell_angle_alpha 90
_cell_angle_beta 92.185(3)
_cell_angle_gamma 90
_cell_formula_units_Z 4
_cell_length_a 14.9421(4)
_cell_length_b 11.8134(5)
_cell_length_c 15.8317(7)
_cell_measurement_reflns_used 11027
_cell_measurement_temperature 173(2)
_cell_measurement_theta_max 25.028
_cell_measurement_theta_min 3.705
_cell_measurement_wavelength 0.71073
_cell_volume 2792.53(19)
_computing_cell_refinement 'HKL Scalepack (Otwinowski & Minor 1997)'
_computing_data_reduction 'HKL Denzo and Scalepack (Otwinowski & Minor 1997)'
_computing_molecular_graphics 'Ortep-3 for Windows (Farrugia, 1997)'
_computing_publication_material 'WinGX publication routines (Farrugia, 1999)'
_computing_structure_refinement 'SHELXL-97 (Sheldrick, 1997)'
_computing_structure_solution 'SHELXS-97 (Sheldrick, 1997)'
_diffrn_ambient_temperature 173(2)
_diffrn_measured_fraction_theta_full 0.995
_diffrn_measured_fraction_theta_max 0.995
_diffrn_measurement_device KappaCCD
_diffrn_measurement_method CCD
_diffrn_radiation_monochromator graphite
_diffrn_radiation_probe x-ray
_diffrn_radiation_type MoK\a
_diffrn_radiation_wavelength 0.71073
_diffrn_reflns_av_R_equivalents 0.0518
_diffrn_reflns_av_unetI/netI 0.0453
_diffrn_reflns_limit_h_max 17
_diffrn_reflns_limit_h_min -17
_diffrn_reflns_limit_k_max 14
_diffrn_reflns_limit_k_min -11
_diffrn_reflns_limit_l_max 18
_diffrn_reflns_limit_l_min -16
_diffrn_reflns_number 15065
_diffrn_reflns_theta_full 25.02
_diffrn_reflns_theta_max 25.02
_diffrn_reflns_theta_min 3.71
_exptl_absorpt_coefficient_mu 4.594
_exptl_absorpt_correction_T_max 0.285
_exptl_absorpt_correction_T_min 0.200
_exptl_absorpt_correction_type multi-scan
_exptl_absorpt_process_details
;
        [c.f. r.h. blessing, acta cryst. (1995), a51, 33-38]
;
_exptl_crystal_colour colourless
_exptl_crystal_density_diffrn 1.609
_exptl_crystal_density_method 'not measured'
_exptl_crystal_description prism
_exptl_crystal_F_000 1348
_exptl_crystal_size_max 0.4
_exptl_crystal_size_mid 0.3
_exptl_crystal_size_min 0.3
_refine_diff_density_max 0.595
_refine_diff_density_min -0.813
_refine_diff_density_rms 0.091
_refine_ls_extinction_method none
_refine_ls_goodness_of_fit_ref 1.039
_refine_ls_hydrogen_treatment riding
_refine_ls_matrix_type full
_refine_ls_number_parameters 244
_refine_ls_number_reflns 4904
_refine_ls_number_restraints 0
_refine_ls_restrained_S_all 1.039
_refine_ls_R_factor_all 0.0449
_refine_ls_R_factor_gt 0.0329
_refine_ls_shift/su_max 0.001
_refine_ls_shift/su_mean 0
_refine_ls_structure_factor_coef Fsqd
_refine_ls_weighting_details 'calc w=1/[\s^2^(Fo^2^)+(0.0256P)^2^+4.0012P] where P=(Fo^2^+2Fc^2^)/3'
_refine_ls_weighting_scheme calc
_refine_ls_wR_factor_gt 0.0707
_refine_ls_wR_factor_ref 0.0754
_reflns_number_gt 4104
_reflns_number_total 4904
_reflns_threshold_expression >2sigma(I)
_cod_data_source_file ic035100vsi20030917_111540_5.cif
_cod_data_source_block oct4000
_cod_database_code 4310565

loop_
_symmetry_equiv_pos_as_xyz
'x, y, z'
'-x, y+1/2, -z+1/2'
'-x, -y, -z'
'x, -y-1/2, z-1/2'

loop_
_atom_site_label
_atom_site_type_symbol
_atom_site_fract_x
_atom_site_fract_y
_atom_site_fract_z
_atom_site_U_iso_or_equiv
_atom_site_adp_type
_atom_site_occupancy
_atom_site_symmetry_multiplicity
_atom_site_calc_flag
_atom_site_refinement_flags
_atom_site_disorder_assembly
_atom_site_disorder_group
Ce Ce 0.282686(15) 0.90462(2) 0.144333(14) 0.02851(8) Uani 1 1 d . . .
Br1 Br 0.44186(3) 0.77397(5) 0.10788(3) 0.05623(16) Uani 1 1 d . . .
Br2 Br 0.20121(3) 0.82993(5) 0.29698(3) 0.05265(15) Uani 1 1 d . . .
Si1 Si 0.11417(8) 1.11786(11) 0.16454(9) 0.0401(3) Uani 1 1 d . . .
Si2 Si 0.28935(8) 1.18686(11) 0.09557(8) 0.0378(3) Uani 1 1 d . . .
O1 O 0.27901(18) 0.9217(3) -0.01732(17) 0.0378(7) Uani 1 1 d . . .
O2 O 0.1894(2) 0.7380(3) 0.08926(19) 0.0440(8) Uani 1 1 d . . .
O3 O 0.38998(18) 0.9730(3) 0.26027(18) 0.0406(7) Uani 1 1 d . . .
N N 0.2202(2) 1.0851(3) 0.1338(2) 0.0312(8) Uani 1 1 d . . .
C1 C 0.0378(3) 0.9931(5) 0.1518(4) 0.0592(15) Uani 1 1 d . . .
H1A H 0.0366 0.9677 0.0929 0.089 Uiso 1 1 calc R . .
H1B H -0.0227 1.0147 0.1673 0.089 Uiso 1 1 calc R . .
H1C H 0.0596 0.9316 0.1887 0.089 Uiso 1 1 calc R . .
C2 C 0.0578(3) 1.2328(5) 0.1000(4) 0.0710(18) Uani 1 1 d . . .
H2A H 0.094 1.3019 0.1037 0.106 Uiso 1 1 calc R . .
H2B H -0.0016 1.2478 0.1217 0.106 Uiso 1 1 calc R . .
H2C H 0.0515 1.2085 0.0408 0.106 Uiso 1 1 calc R . .
C3 C 0.1144(4) 1.1631(6) 0.2776(4) 0.0709(18) Uani 1 1 d . . .
H3A H 0.1541 1.2286 0.286 0.106 Uiso 1 1 calc R . .
H3B H 0.1358 1.1007 0.3138 0.106 Uiso 1 1 calc R . .
H3C H 0.0534 1.1839 0.2925 0.106 Uiso 1 1 calc R . .
C4 C 0.2975(3) 1.3161(4) 0.1641(4) 0.0550(14) Uani 1 1 d . . .
H4A H 0.3147 1.2939 0.2221 0.083 Uiso 1 1 calc R . .
H4B H 0.2394 1.3545 0.1635 0.083 Uiso 1 1 calc R . .
H4C H 0.3428 1.3675 0.1425 0.083 Uiso 1 1 calc R . .
C5 C 0.2564(4) 1.2362(5) -0.0140(3) 0.0579(14) Uani 1 1 d . . .
H5A H 0.1954 1.2668 -0.0145 0.087 Uiso 1 1 calc R . .
H5B H 0.2587 1.1723 -0.0533 0.087 Uiso 1 1 calc R . .
H5C H 0.2979 1.2953 -0.0313 0.087 Uiso 1 1 calc R . .
C6 C 0.4068(3) 1.1305(4) 0.0898(3) 0.0509(13) Uani 1 1 d . . .
H6A H 0.4277 1.104 0.1458 0.076 Uiso 1 1 calc R . .
H6B H 0.4465 1.1907 0.0709 0.076 Uiso 1 1 calc R . .
H6C H 0.4075 1.0673 0.0497 0.076 Uiso 1 1 calc R . .
C7 C 0.1962(3) 0.9409(4) -0.0652(3) 0.0420(11) Uani 1 1 d . . .
H7A H 0.1603 0.9998 -0.0376 0.05 Uiso 1 1 calc R . .
H7B H 0.1605 0.8703 -0.0688 0.05 Uiso 1 1 calc R . .
C8 C 0.2205(3) 0.9793(5) -0.1531(3) 0.0507(13) Uani 1 1 d . . .
H8A H 0.2 1.0579 -0.1641 0.061 Uiso 1 1 calc R . .
H8B H 0.1933 0.929 -0.197 0.061 Uiso 1 1 calc R . .
C9 C 0.3225(3) 0.9720(5) -0.1519(3) 0.0601(15) Uani 1 1 d . . .
H9A H 0.3431 0.9386 -0.2051 0.072 Uiso 1 1 calc R . .
H9B H 0.3497 1.048 -0.1444 0.072 Uiso 1 1 calc R . .
C10 C 0.3467(3) 0.8972(5) -0.0780(3) 0.0498(13) Uani 1 1 d . . .
H10A H 0.345 0.8165 -0.0947 0.06 Uiso 1 1 calc R . .
H10B H 0.4073 0.9155 -0.0544 0.06 Uiso 1 1 calc R . .
C11 C 0.2275(4) 0.6494(5) 0.0387(4) 0.0703(17) Uani 1 1 d . . .
H11A H 0.2795 0.6146 0.0694 0.084 Uiso 1 1 calc R . .
H11B H 0.248 0.6808 -0.0152 0.084 Uiso 1 1 calc R . .
C12 C 0.1564(5) 0.5637(5) 0.0222(4) 0.082(2) Uani 1 1 d . . .
H12A H 0.1245 0.578 -0.0328 0.098 Uiso 1 1 calc R . .
H12B H 0.182 0.4864 0.0217 0.098 Uiso 1 1 calc R . .
C13 C 0.0956(5) 0.5771(5) 0.0923(5) 0.0792(19) Uani 1 1 d . . .
H13A H 0.1155 0.5303 0.1414 0.095 Uiso 1 1 calc R . .
H13B H 0.0337 0.5552 0.0747 0.095 Uiso 1 1 calc R . .
C14 C 0.1008(3) 0.7013(5) 0.1137(4) 0.0579(14) Uani 1 1 d . . .
H14A H 0.0535 0.744 0.0819 0.069 Uiso 1 1 calc R . .
H14B H 0.0934 0.7133 0.1749 0.069 Uiso 1 1 calc R . .
C15 C 0.3669(3) 1.0630(4) 0.3178(3) 0.0527(14) Uani 1 1 d . . .
H15A H 0.3019 1.0794 0.3131 0.063 Uiso 1 1 calc R . .
H15B H 0.4003 1.133 0.3052 0.063 Uiso 1 1 calc R . .
C16 C 0.3926(3) 1.0204(5) 0.4038(3) 0.0518(13) Uani 1 1 d . . .
H16A H 0.3443 0.9735 0.4268 0.062 Uiso 1 1 calc R . .
H16B H 0.4064 1.0837 0.4431 0.062 Uiso 1 1 calc R . .
C17 C 0.4745(4) 0.9508(5) 0.3890(3) 0.0557(14) Uani 1 1 d . . .
H17A H 0.5289 0.9986 0.391 0.067 Uiso 1 1 calc R . .
H17B H 0.4815 0.8901 0.4318 0.067 Uiso 1 1 calc R . .
C18 C 0.4578(4) 0.9023(6) 0.3028(3) 0.0697(18) Uani 1 1 d . . .
H18A H 0.5137 0.9027 0.2711 0.084 Uiso 1 1 calc R . .
H18B H 0.4363 0.8233 0.3068 0.084 Uiso 1 1 calc R . .

loop_
_atom_site_aniso_label
_atom_site_aniso_U_11
_atom_site_aniso_U_22
_atom_site_aniso_U_33
_atom_site_aniso_U_23
_atom_site_aniso_U_13
_atom_site_aniso_U_12
Ce 0.02829(13) 0.02948(14) 0.02749(14) 0.00086(10) -0.00234(9) 0.00351(10)
Br1 0.0514(3) 0.0669(4) 0.0499(3) -0.0072(3) -0.0060(2) 0.0310(3)
Br2 0.0592(3) 0.0638(4) 0.0349(3) 0.0120(2) 0.0012(2) -0.0137(3)
Si1 0.0247(6) 0.0406(8) 0.0549(8) -0.0024(6) -0.0001(5) 0.0046(5)
Si2 0.0356(6) 0.0304(7) 0.0476(8) 0.0038(6) 0.0012(5) -0.0027(5)
O1 0.0326(15) 0.051(2) 0.0293(15) 0.0019(14) 0.0006(12) 0.0078(13)
O2 0.0552(19) 0.0361(18) 0.0410(18) -0.0086(15) 0.0048(14) -0.0081(15)
O3 0.0326(16) 0.049(2) 0.0390(17) -0.0022(15) -0.0101(13) -0.0010(14)
N 0.0273(17) 0.0306(19) 0.0354(19) -0.0002(16) -0.0024(14) 0.0025(14)
C1 0.031(3) 0.056(3) 0.090(4) 0.013(3) -0.008(2) -0.004(2)
C2 0.045(3) 0.055(4) 0.112(5) 0.015(3) -0.009(3) 0.015(3)
C3 0.052(3) 0.087(5) 0.075(4) -0.024(4) 0.016(3) 0.009(3)
C4 0.049(3) 0.039(3) 0.076(4) -0.006(3) -0.006(3) -0.006(2)
C5 0.067(3) 0.044(3) 0.062(3) 0.016(3) -0.001(3) -0.005(3)
C6 0.036(3) 0.053(3) 0.064(3) 0.007(3) 0.011(2) -0.003(2)
C7 0.033(2) 0.052(3) 0.040(3) 0.001(2) -0.0045(19) 0.005(2)
C8 0.063(3) 0.055(3) 0.034(3) 0.004(2) -0.005(2) 0.009(3)
C9 0.064(3) 0.080(4) 0.038(3) 0.013(3) 0.015(2) 0.010(3)
C10 0.042(3) 0.071(4) 0.037(3) -0.001(3) 0.011(2) 0.015(2)
C11 0.083(4) 0.060(4) 0.069(4) -0.026(3) 0.020(3) -0.006(3)
C12 0.113(5) 0.049(4) 0.084(5) -0.017(3) 0.027(4) -0.029(4)
C13 0.087(5) 0.057(4) 0.096(5) -0.022(4) 0.027(4) -0.024(3)
C14 0.045(3) 0.063(4) 0.066(4) -0.013(3) -0.002(2) -0.009(3)
C15 0.053(3) 0.052(3) 0.052(3) -0.015(3) -0.020(2) 0.008(2)
C16 0.053(3) 0.064(4) 0.039(3) -0.009(2) -0.004(2) 0.001(3)
C17 0.062(3) 0.056(3) 0.048(3) -0.004(3) -0.018(3) 0.016(3)
C18 0.058(3) 0.096(5) 0.053(3) -0.010(3) -0.022(3) 0.033(3)

loop_
_atom_type_symbol
_atom_type_description
_atom_type_scat_dispersion_real
_atom_type_scat_dispersion_imag
_atom_type_scat_source
C C 0.0033 0.0016 'International Tables Vol C Tables 4.2.6.8 and 6.1.1.4'
H H 0 0 'International Tables Vol C Tables 4.2.6.8 and 6.1.1.4'
Ce Ce -0.2486 2.6331 'International Tables Vol C Tables 4.2.6.8 and 6.1.1.4'
N N 0.0061 0.0033 'International Tables Vol C Tables 4.2.6.8 and 6.1.1.4'
Si Si 0.0817 0.0704 'International Tables Vol C Tables 4.2.6.8 and 6.1.1.4'
Br Br -0.2901 2.4595 'International Tables Vol C Tables 4.2.6.8 and 6.1.1.4'
O O 0.0106 0.006 'International Tables Vol C Tables 4.2.6.8 and 6.1.1.4'

loop_
_geom_angle_atom_site_label_1
_geom_angle_atom_site_label_2
_geom_angle_atom_site_label_3
_geom_angle
_geom_angle_site_symmetry_1
_geom_angle_site_symmetry_3
_geom_angle_publ_flag
N Ce O3 90.05(11) . . ?
N Ce O2 118.04(11) . . ?
O3 Ce O2 145.16(10) . . ?
N Ce O1 82.14(11) . . ?
O3 Ce O1 133.57(10) . . ?
O2 Ce O1 74.26(10) . . ?
N Ce Br2 99.16(8) . . ?
O3 Ce Br2 76.43(7) . . ?
O2 Ce Br2 78.90(7) . . ?
O1 Ce Br2 149.98(7) . . ?
N Ce Br1 142.99(8) . . ?
O3 Ce Br1 79.21(7) . . ?
O2 Ce Br1 87.88(7) . . ?
O1 Ce Br1 80.25(6) . . ?
Br2 Ce Br1 112.202(18) . . ?
N Si1 C3 111.6(2) . . ?
N Si1 C1 110.9(2) . . ?
C3 Si1 C1 107.9(3) . . ?
N Si1 C2 114.0(2) . . ?
C3 Si1 C2 107.4(3) . . ?
C1 Si1 C2 104.6(2) . . ?
N Si2 C4 113.2(2) . . ?
N Si2 C5 113.8(2) . . ?
C4 Si2 C5 106.9(3) . . ?
N Si2 C6 110.2(2) . . ?
C4 Si2 C6 106.0(2) . . ?
C5 Si2 C6 106.1(2) . . ?
C7 O1 C10 106.8(3) . . ?
C7 O1 Ce 121.4(2) . . ?
C10 O1 Ce 131.0(2) . . ?
C11 O2 C14 108.2(4) . . ?
C11 O2 Ce 121.8(3) . . ?
C14 O2 Ce 129.0(3) . . ?
C15 O3 C18 107.9(3) . . ?
C15 O3 Ce 122.1(2) . . ?
C18 O3 Ce 124.3(3) . . ?
Si2 N Si1 121.2(2) . . ?
Si2 N Ce 115.01(16) . . ?
Si1 N Ce 123.80(18) . . ?
O1 C7 C8 107.3(4) . . ?
C7 C8 C9 104.1(4) . . ?
C10 C9 C8 104.8(4) . . ?
O1 C10 C9 104.2(4) . . ?
O2 C11 C12 107.2(5) . . ?
C13 C12 C11 104.6(5) . . ?
C12 C13 C14 104.2(5) . . ?
O2 C14 C13 105.6(4) . . ?
O3 C15 C16 105.5(4) . . ?
C15 C16 C17 103.1(4) . . ?
C18 C17 C16 104.2(4) . . ?
O3 C18 C17 106.9(4) . . ?

loop_
_geom_bond_atom_site_label_1
_geom_bond_atom_site_label_2
_geom_bond_distance
_geom_bond_site_symmetry_2
_geom_bond_publ_flag
Ce N 2.331(3) . ?
Ce O3 2.523(3) . ?
Ce O2 2.546(3) . ?
Ce O1 2.566(3) . ?
Ce Br2 2.8854(5) . ?
Ce Br1 2.9115(5) . ?
Si1 N 1.720(3) . ?
Si1 C3 1.869(6) . ?
Si1 C1 1.870(5) . ?
Si1 C2 1.879(5) . ?
Si2 N 1.710(4) . ?
Si2 C4 1.874(5) . ?
Si2 C5 1.878(5) . ?
Si2 C6 1.883(5) . ?
O1 C7 1.444(5) . ?
O1 C10 1.451(5) . ?
O2 C11 1.448(6) . ?
O2 C14 1.459(6) . ?
O3 C15 1.450(6) . ?
O3 C18 1.459(6) . ?
C7 C8 1.521(6) . ?
C8 C9 1.526(7) . ?
C9 C10 1.499(7) . ?
C11 C12 1.484(8) . ?
C12 C13 1.470(8) . ?
C13 C14 1.508(8) . ?
C15 C16 1.488(7) . ?
C16 C17 1.500(7) . ?
C17 C18 1.491(7) . ?
